data_7239256
loop_
_publ_author_name
'Mahajabeen, Pula'
'Chadha, Anju'

_publ_section_title
;
 A novel green route for the synthesis of N-phenylacetamides,
 benzimidazoles and acridinediones using Candida parapsilosis ATCC 7330
;
_journal_issue 44
_journal_name_full 'RSC Advances'
_journal_page_first 21972
_journal_paper_doi 10.1039/c3ra44058c
_journal_volume 3
_journal_year 2013
_chemical_formula_sum 'C40 H42 N2 O4'
_chemical_formula_weight 614.76
_space_group_IT_number 14
_space_group_name_Hall '-P 2ybc'
_space_group_name_H-M_alt 'P 1 21/c 1'
_symmetry_cell_setting monoclinic
_symmetry_space_group_name_H-M 'P 1 21/c 1'
_atom_sites_solution_hydrogens geom
_atom_sites_solution_primary direct
_atom_sites_solution_secondary difmap
_audit_creation_method SHELXL-97
_cell_angle_alpha 90.000(5)
_cell_angle_beta 104.729(5)
_cell_angle_gamma 90.000(5)
_cell_formula_units_Z 4
_cell_length_a 11.639(5)
_cell_length_b 13.976(5)
_cell_length_c 20.968(5)
_cell_measurement_reflns_used 7942
_cell_measurement_temperature 293(2)
_cell_measurement_theta_max 22.5
_cell_measurement_theta_min 2.5
_cell_volume 3299(2)
_computing_cell_refinement 'APEX2/SAINT (Bruker, 2004)'
_computing_data_collection 'APEX2 (Bruker, 2004)'
_computing_data_reduction 'SAINT/XPREP (Bruker, 2004)'
_computing_molecular_graphics 'ORTEP3 (Farrugia, 1997) and Mercury (Bruno et al., 2002)'
_computing_publication_material 'SHELXL-97 (Sheldrick, 2008)'
_computing_structure_refinement 'SHELXL-97 (Sheldrick, 2008)'
_computing_structure_solution 'SIR92 (Altornare et al., 1993)'
_diffrn_ambient_temperature 293(2)
_diffrn_measured_fraction_theta_full 1.000
_diffrn_measured_fraction_theta_max 1.000
_diffrn_measurement_device_type 'Bruker axs kappa apex2 CCD Diffractometer'
_diffrn_measurement_method '\w and \f scan'
_diffrn_radiation_monochromator graphite
_diffrn_radiation_source 'fine-focus sealed tube'
_diffrn_radiation_type MoK\a
_diffrn_radiation_wavelength 0.71073
_diffrn_reflns_av_R_equivalents 0.0354
_diffrn_reflns_av_sigmaI/netI 0.0263
_diffrn_reflns_limit_h_max 13
_diffrn_reflns_limit_h_min -13
_diffrn_reflns_limit_k_max 16
_diffrn_reflns_limit_k_min -16
_diffrn_reflns_limit_l_max 24
_diffrn_reflns_limit_l_min -24
_diffrn_reflns_number 31490
_diffrn_reflns_theta_full 25.00
_diffrn_reflns_theta_max 25.00
_diffrn_reflns_theta_min 1.77
_diffrn_standards_decay_% 0
_exptl_absorpt_coefficient_mu 0.079
_exptl_absorpt_correction_T_max 0.982
_exptl_absorpt_correction_T_min 0.931
_exptl_absorpt_correction_type multi-scan
_exptl_absorpt_process_details 'SADABS (Bruker, 1999)'
_exptl_crystal_colour colourless
_exptl_crystal_density_diffrn 1.238
_exptl_crystal_density_method 'not measured'
_exptl_crystal_description block
_exptl_crystal_F_000 1312
_exptl_crystal_size_max 0.30
_exptl_crystal_size_mid 0.20
_exptl_crystal_size_min 0.20
_refine_diff_density_max 0.328
_refine_diff_density_min -0.232
_refine_diff_density_rms 0.077
_refine_ls_extinction_coef 0.0045(7)
_refine_ls_extinction_expression Fc^*^=kFc[1+0.001xFc^2^\l^3^/sin(2\q)]^-1/4^
_refine_ls_extinction_method SHELXL
_refine_ls_goodness_of_fit_ref 1.062
_refine_ls_hydrogen_treatment constr
_refine_ls_matrix_type full
_refine_ls_number_parameters 418
_refine_ls_number_reflns 5804
_refine_ls_number_restraints 0
_refine_ls_restrained_S_all 1.062
_refine_ls_R_factor_all 0.0668
_refine_ls_R_factor_gt 0.0434
_refine_ls_shift/su_max 0.000
_refine_ls_shift/su_mean 0.000
_refine_ls_structure_factor_coef Fsqd
_refine_ls_weighting_details 'calc w=1/[\s^2^(Fo^2^)+(0.0694P)^2^+0.8060P] where P=(Fo^2^+2Fc^2^)/3'
_refine_ls_weighting_scheme calc
_refine_ls_wR_factor_gt 0.1162
_refine_ls_wR_factor_ref 0.1402
_reflns_number_gt 4214
_reflns_number_total 5804
_reflns_threshold_expression >2sigma(I)
_cod_data_source_file c3ra44058c.txt
_cod_data_source_block shelxl
_cod_original_sg_symbol_H-M P21/c
_cod_database_code 7239256

loop_
_symmetry_equiv_pos_as_xyz
'x, y, z'
'-x, y+1/2, -z+1/2'
'-x, -y, -z'
'x, -y-1/2, z-1/2'

loop_
_atom_site_label
_atom_site_type_symbol
_atom_site_fract_x
_atom_site_fract_y
_atom_site_fract_z
_atom_site_U_iso_or_equiv
_atom_site_adp_type
_atom_site_occupancy
_atom_site_symmetry_multiplicity
_atom_site_calc_flag
_atom_site_refinement_flags
C1 C 0.62927(15) 0.25369(13) 0.23624(9) 0.0395(4) Uani 1 1 d .
C2 C 0.62293(15) 0.28108(13) 0.29707(9) 0.0378(4) Uani 1 1 d .
C3 C 0.67552(17) 0.22214(14) 0.35770(9) 0.0435(5) Uani 1 1 d .
H3 H 0.7154 0.2660 0.3929 0.052 Uiso 1 1 calc R
C4 C 0.76752(15) 0.15452(13) 0.34463(9) 0.0402(4) Uani 1 1 d .
C5 C 0.77251(15) 0.13012(13) 0.28293(9) 0.0410(4) Uani 1 1 d .
C6 C 0.8597(2) 0.05832(16) 0.27010(11) 0.0580(6) Uani 1 1 d .
H6A H 0.9278 0.0915 0.2620 0.070 Uiso 1 1 calc R
H6B H 0.8229 0.0217 0.2309 0.070 Uiso 1 1 calc R
C7 C 0.9008(2) -0.00906(19) 0.32796(12) 0.0738(7) Uani 1 1 d .
H7A H 0.8359 -0.0513 0.3304 0.089 Uiso 1 1 calc R
H7B H 0.9653 -0.0483 0.3210 0.089 Uiso 1 1 calc R
C8 C 0.9418(2) 0.04336(18) 0.39133(11) 0.0621(6) Uani 1 1 d .
H8A H 1.0165 0.0748 0.3923 0.075 Uiso 1 1 calc R
H8B H 0.9562 -0.0023 0.4273 0.075 Uiso 1 1 calc R
C9 C 0.85481(18) 0.11647(15) 0.40189(10) 0.0502(5) Uani 1 1 d .
C10 C 0.56951(16) 0.37277(14) 0.30664(9) 0.0423(5) Uani 1 1 d .
C11 C 0.5167(2) 0.43222(15) 0.24662(10) 0.0539(5) Uani 1 1 d .
H11A H 0.5767 0.4756 0.2387 0.065 Uiso 1 1 calc R
H11B H 0.4522 0.4704 0.2546 0.065 Uiso 1 1 calc R
C12 C 0.4705(2) 0.37137(16) 0.18638(10) 0.0581(6) Uani 1 1 d .
H12A H 0.4417 0.4121 0.1482 0.070 Uiso 1 1 calc R
H12B H 0.4046 0.3327 0.1921 0.070 Uiso 1 1 calc R
C13 C 0.56768(19) 0.30715(15) 0.17512(9) 0.0534(5) Uani 1 1 d .
H13A H 0.5338 0.2617 0.1405 0.064 Uiso 1 1 calc R
H13B H 0.6254 0.3455 0.1604 0.064 Uiso 1 1 calc R
C14 C 0.5793(2) 0.16914(19) 0.38121(13) 0.0762(8) Uani 1 1 d .
H14A H 0.5365 0.1277 0.3468 0.114 Uiso 1 1 calc R
H14B H 0.5255 0.2146 0.3922 0.114 Uiso 1 1 calc R
H14C H 0.6154 0.1317 0.4195 0.114 Uiso 1 1 calc R
C15 C 0.70499(16) 0.14946(14) 0.16188(9) 0.0439(5) Uani 1 1 d .
C16 C 0.63765(18) 0.07513(15) 0.12877(10) 0.0541(5) Uani 1 1 d .
H16 H 0.5903 0.0390 0.1493 0.065 Uiso 1 1 calc R
C17 C 0.6411(2) 0.05469(19) 0.06494(11) 0.0706(7) Uani 1 1 d .
H17 H 0.5968 0.0039 0.0427 0.085 Uiso 1 1 calc R
C18 C 0.7091(2) 0.1085(2) 0.03406(11) 0.0762(7) Uani 1 1 d .
H18 H 0.7097 0.0951 -0.0093 0.091 Uiso 1 1 calc R
C19 C 0.7765(2) 0.1822(2) 0.06720(12) 0.0738(7) Uani 1 1 d .
H19 H 0.8228 0.2187 0.0462 0.089 Uiso 1 1 calc R
C20 C 0.77589(19) 0.20260(17) 0.13147(10) 0.0581(6) Uani 1 1 d .
H20 H 0.8229 0.2518 0.1541 0.070 Uiso 1 1 calc R
C21 C 1.22439(15) 0.18799(13) 0.45481(8) 0.0379(4) Uani 1 1 d .
C22 C 1.22122(14) 0.16736(12) 0.39159(8) 0.0352(4) Uani 1 1 d .
C23 C 1.17324(14) 0.23830(12) 0.33739(8) 0.0355(4) Uani 1 1 d .
H23 H 1.1328 0.2028 0.2977 0.043 Uiso 1 1 calc R
C24 C 1.08357(14) 0.30194(12) 0.35698(8) 0.0356(4) Uani 1 1 d .
C25 C 1.09089(15) 0.32146(13) 0.42079(8) 0.0379(4) Uani 1 1 d .
C26 C 1.0144(2) 0.39485(16) 0.44222(10) 0.0574(6) Uani 1 1 d .
H26A H 1.0611 0.4289 0.4804 0.069 Uiso 1 1 calc R
H26B H 0.9495 0.3631 0.4549 0.069 Uiso 1 1 calc R
C27 C 0.9649(2) 0.46498(18) 0.38778(11) 0.0702(7) Uani 1 1 d .
H27A H 0.9064 0.5051 0.4004 0.084 Uiso 1 1 calc R
H27B H 1.0284 0.5059 0.3815 0.084 Uiso 1 1 calc R
C28 C 0.90834(18) 0.41554(16) 0.32422(10) 0.0552(6) Uani 1 1 d .
H28A H 0.8365 0.3837 0.3283 0.066 Uiso 1 1 calc R
H28B H 0.8859 0.4630 0.2895 0.066 Uiso 1 1 calc R
C29 C 0.98863(15) 0.34347(13) 0.30510(9) 0.0400(4) Uani 1 1 d .
C30 C 1.26237(17) 0.07487(14) 0.37447(9) 0.0441(5) Uani 1 1 d .
C31 C 1.3100(2) 0.00500(16) 0.42925(10) 0.0649(6) Uani 1 1 d .
H31A H 1.3685 -0.0359 0.4172 0.078 Uiso 1 1 calc R
H31B H 1.2457 -0.0353 0.4353 0.078 Uiso 1 1 calc R
C32 C 1.3664(2) 0.05514(17) 0.49299(10) 0.0643(7) Uani 1 1 d .
H32A H 1.4358 0.0902 0.4885 0.077 Uiso 1 1 calc R
H32B H 1.3920 0.0082 0.5278 0.077 Uiso 1 1 calc R
C33 C 1.2796(2) 0.12316(16) 0.51118(9) 0.0555(6) Uani 1 1 d .
H33A H 1.2178 0.0869 0.5238 0.067 Uiso 1 1 calc R
H33B H 1.3204 0.1613 0.5488 0.067 Uiso 1 1 calc R
C34 C 1.27222(17) 0.29787(15) 0.32112(10) 0.0516(5) Uani 1 1 d .
H34A H 1.3126 0.3335 0.3594 0.077 Uiso 1 1 calc R
H34B H 1.2386 0.3413 0.2858 0.077 Uiso 1 1 calc R
H34C H 1.3276 0.2562 0.3079 0.077 Uiso 1 1 calc R
C35 C 1.18691(15) 0.29633(13) 0.53885(8) 0.0373(4) Uani 1 1 d .
C36 C 1.28068(17) 0.35413(14) 0.56856(9) 0.0468(5) Uani 1 1 d .
H36 H 1.3310 0.3782 0.5443 0.056 Uiso 1 1 calc R
C37 C 1.2998(2) 0.37620(15) 0.63459(10) 0.0550(5) Uani 1 1 d .
H37 H 1.3632 0.4153 0.6549 0.066 Uiso 1 1 calc R
C38 C 1.2261(2) 0.34093(16) 0.67013(10) 0.0565(6) Uani 1 1 d .
H38 H 1.2393 0.3561 0.7146 0.068 Uiso 1 1 calc R
C39 C 1.1323(2) 0.28313(16) 0.64040(10) 0.0557(6) Uani 1 1 d .
H39 H 1.0824 0.2591 0.6649 0.067 Uiso 1 1 calc R
C40 C 1.11161(17) 0.26048(14) 0.57444(9) 0.0463(5) Uani 1 1 d .
H40 H 1.0479 0.2216 0.5542 0.056 Uiso 1 1 calc R
N1 N 0.69732(14) 0.17432(11) 0.22789(7) 0.0429(4) Uani 1 1 d .
N2 N 1.17027(13) 0.27058(11) 0.47039(7) 0.0415(4) Uani 1 1 d .
O1 O 0.85945(15) 0.14531(13) 0.45785(7) 0.0777(5) Uani 1 1 d .
O2 O 0.57143(13) 0.40245(10) 0.36177(7) 0.0579(4) Uani 1 1 d .
O3 O 0.97361(12) 0.31857(11) 0.24755(6) 0.0567(4) Uani 1 1 d .
O4 O 1.25639(15) 0.05310(11) 0.31721(7) 0.0639(4) Uani 1 1 d .

loop_
_atom_site_aniso_label
_atom_site_aniso_U_11
_atom_site_aniso_U_22
_atom_site_aniso_U_33
_atom_site_aniso_U_23
_atom_site_aniso_U_13
_atom_site_aniso_U_12
C1 0.0478(9) 0.0363(10) 0.0343(10) 0.0005(8) 0.0100(8) -0.0072(8)
C2 0.0440(9) 0.0371(10) 0.0328(10) 0.0017(8) 0.0104(7) -0.0038(8)
C3 0.0560(11) 0.0441(11) 0.0318(10) 0.0027(8) 0.0137(8) 0.0042(9)
C4 0.0472(10) 0.0389(10) 0.0350(10) 0.0017(8) 0.0113(8) -0.0014(8)
C5 0.0467(10) 0.0394(11) 0.0376(11) -0.0016(8) 0.0120(8) -0.0046(8)
C6 0.0681(13) 0.0577(13) 0.0511(13) -0.0054(11) 0.0208(10) 0.0111(11)
C7 0.0850(16) 0.0673(16) 0.0673(16) -0.0012(13) 0.0161(13) 0.0267(13)
C8 0.0603(12) 0.0692(15) 0.0550(14) 0.0038(12) 0.0113(10) 0.0149(11)
C9 0.0549(11) 0.0544(13) 0.0406(12) 0.0022(10) 0.0110(9) 0.0049(9)
C10 0.0479(10) 0.0409(11) 0.0376(11) -0.0016(9) 0.0100(8) -0.0038(8)
C11 0.0725(13) 0.0428(12) 0.0436(12) 0.0030(10) 0.0097(10) 0.0088(10)
C12 0.0706(13) 0.0547(13) 0.0405(12) 0.0051(10) -0.0013(10) 0.0061(11)
C13 0.0745(13) 0.0508(12) 0.0321(11) 0.0033(9) 0.0081(9) 0.0027(10)
C14 0.0789(16) 0.0785(17) 0.0867(18) 0.0422(15) 0.0494(14) 0.0247(13)
C15 0.0509(10) 0.0505(12) 0.0316(10) -0.0050(9) 0.0129(8) -0.0043(9)
C16 0.0625(12) 0.0549(13) 0.0470(13) -0.0095(10) 0.0175(10) -0.0135(10)
C17 0.0809(16) 0.0776(17) 0.0495(14) -0.0248(13) 0.0095(12) -0.0130(13)
C18 0.0898(17) 0.105(2) 0.0363(13) -0.0138(14) 0.0209(12) -0.0022(16)
C19 0.0802(16) 0.100(2) 0.0502(14) -0.0008(14) 0.0333(12) -0.0168(15)
C20 0.0613(12) 0.0691(15) 0.0469(13) -0.0087(11) 0.0196(10) -0.0201(11)
C21 0.0439(9) 0.0398(10) 0.0298(10) 0.0010(8) 0.0092(7) 0.0102(8)
C22 0.0405(9) 0.0371(10) 0.0277(9) -0.0015(8) 0.0082(7) 0.0054(7)
C23 0.0436(9) 0.0384(10) 0.0234(9) -0.0019(8) 0.0067(7) 0.0031(8)
C24 0.0418(9) 0.0357(10) 0.0276(9) 0.0020(8) 0.0056(7) 0.0034(7)
C25 0.0440(9) 0.0393(10) 0.0288(10) 0.0020(8) 0.0064(7) 0.0090(8)
C26 0.0707(13) 0.0623(14) 0.0370(11) -0.0008(10) 0.0095(9) 0.0332(11)
C27 0.0874(16) 0.0635(15) 0.0534(14) 0.0006(12) 0.0064(12) 0.0378(13)
C28 0.0531(11) 0.0611(14) 0.0459(12) 0.0099(10) 0.0027(9) 0.0186(10)
C29 0.0431(9) 0.0434(11) 0.0311(10) 0.0047(8) 0.0051(7) -0.0027(8)
C30 0.0555(11) 0.0457(11) 0.0330(11) -0.0043(9) 0.0147(8) 0.0082(9)
C31 0.0966(17) 0.0473(13) 0.0509(14) 0.0023(11) 0.0192(12) 0.0305(12)
C32 0.0908(16) 0.0620(14) 0.0383(12) 0.0094(11) 0.0130(11) 0.0419(13)
C33 0.0773(14) 0.0563(13) 0.0322(11) 0.0070(10) 0.0126(10) 0.0294(11)
C34 0.0556(11) 0.0519(12) 0.0502(12) 0.0076(10) 0.0185(9) 0.0028(9)
C35 0.0482(10) 0.0383(10) 0.0244(9) 0.0005(8) 0.0075(7) 0.0114(8)
C36 0.0556(11) 0.0460(11) 0.0396(11) 0.0017(9) 0.0134(9) 0.0024(9)
C37 0.0691(13) 0.0483(12) 0.0396(12) -0.0082(10) -0.0008(10) 0.0027(10)
C38 0.0879(16) 0.0520(13) 0.0271(10) -0.0016(9) 0.0098(10) 0.0217(12)
C39 0.0764(14) 0.0591(14) 0.0392(12) 0.0076(11) 0.0285(10) 0.0148(11)
C40 0.0516(10) 0.0488(12) 0.0397(11) -0.0019(9) 0.0137(9) 0.0048(9)
N1 0.0568(9) 0.0432(9) 0.0300(8) -0.0021(7) 0.0138(7) -0.0006(7)
N2 0.0546(9) 0.0456(9) 0.0226(8) -0.0013(7) 0.0067(6) 0.0196(7)
O1 0.0950(12) 0.0944(13) 0.0367(9) -0.0017(9) 0.0037(8) 0.0333(10)
O2 0.0810(10) 0.0530(9) 0.0398(8) -0.0039(7) 0.0153(7) 0.0143(7)
O3 0.0641(9) 0.0678(10) 0.0306(8) -0.0003(7) -0.0018(6) 0.0081(7)
O4 0.0982(11) 0.0551(9) 0.0400(9) -0.0084(7) 0.0205(8) 0.0190(8)

loop_
_atom_type_symbol
_atom_type_description
_atom_type_scat_dispersion_real
_atom_type_scat_dispersion_imag
_atom_type_scat_source
C C 0.0033 0.0016 'International Tables Vol C Tables 4.2.6.8 and 6.1.1.4'
H H 0.0000 0.0000 'International Tables Vol C Tables 4.2.6.8 and 6.1.1.4'
N N 0.0061 0.0033 'International Tables Vol C Tables 4.2.6.8 and 6.1.1.4'
O O 0.0106 0.0060 'International Tables Vol C Tables 4.2.6.8 and 6.1.1.4'

loop_
_geom_angle_atom_site_label_1
_geom_angle_atom_site_label_2
_geom_angle_atom_site_label_3
_geom_angle
C2 C1 N1 120.73(16)
C2 C1 C13 122.46(17)
N1 C1 C13 116.79(16)
C1 C2 C10 120.37(16)
C1 C2 C3 122.22(17)
C10 C2 C3 117.34(16)
C4 C3 C2 110.16(15)
C4 C3 C14 111.63(17)
C2 C3 C14 111.34(16)
C4 C3 H3 107.8
C2 C3 H3 107.8
C14 C3 H3 107.8
C5 C4 C9 120.25(17)
C5 C4 C3 122.53(16)
C9 C4 C3 117.21(16)
C4 C5 N1 120.43(17)
C4 C5 C6 122.39(17)
N1 C5 C6 117.15(16)
C5 C6 C7 111.27(17)
C5 C6 H6A 109.4
C7 C6 H6A 109.4
C5 C6 H6B 109.4
C7 C6 H6B 109.4
H6A C6 H6B 108.0
C8 C7 C6 112.0(2)
C8 C7 H7A 109.2
C6 C7 H7A 109.2
C8 C7 H7B 109.2
C6 C7 H7B 109.2
H7A C7 H7B 107.9
C7 C8 C9 113.24(18)
C7 C8 H8A 108.9
C9 C8 H8A 108.9
C7 C8 H8B 108.9
C9 C8 H8B 108.9
H8A C8 H8B 107.7
O1 C9 C4 121.18(18)
O1 C9 C8 119.93(18)
C4 C9 C8 118.87(18)
O2 C10 C2 121.42(17)
O2 C10 C11 120.62(18)
C2 C10 C11 117.90(16)
C10 C11 C12 111.92(17)
C10 C11 H11A 109.2
C12 C11 H11A 109.2
C10 C11 H11B 109.2
C12 C11 H11B 109.2
H11A C11 H11B 107.9
C11 C12 C13 110.22(17)
C11 C12 H12A 109.6
C13 C12 H12A 109.6
C11 C12 H12B 109.6
C13 C12 H12B 109.6
H12A C12 H12B 108.1
C1 C13 C12 112.16(17)
C1 C13 H13A 109.2
C12 C13 H13A 109.2
C1 C13 H13B 109.2
C12 C13 H13B 109.2
H13A C13 H13B 107.9
C3 C14 H14A 109.5
C3 C14 H14B 109.5
H14A C14 H14B 109.5
C3 C14 H14C 109.5
H14A C14 H14C 109.5
H14B C14 H14C 109.5
C16 C15 C20 120.19(18)
C16 C15 N1 119.73(17)
C20 C15 N1 120.03(17)
C15 C16 C17 119.5(2)
C15 C16 H16 120.3
C17 C16 H16 120.3
C18 C17 C16 120.6(2)
C18 C17 H17 119.7
C16 C17 H17 119.7
C17 C18 C19 119.9(2)
C17 C18 H18 120.1
C19 C18 H18 120.1
C18 C19 C20 120.4(2)
C18 C19 H19 119.8
C20 C19 H19 119.8
C19 C20 C15 119.5(2)
C19 C20 H20 120.3
C15 C20 H20 120.3
C22 C21 N2 120.46(15)
C22 C21 C33 123.06(16)
N2 C21 C33 116.41(15)
C21 C22 C30 120.29(16)
C21 C22 C23 120.93(15)
C30 C22 C23 118.78(15)
C22 C23 C24 109.46(13)
C22 C23 C34 111.80(14)
C24 C23 C34 110.68(15)
C22 C23 H23 108.3
C24 C23 H23 108.3
C34 C23 H23 108.3
C25 C24 C29 120.30(16)
C25 C24 C23 121.16(14)
C29 C24 C23 118.53(15)
C24 C25 N2 119.95(15)
C24 C25 C26 122.93(15)
N2 C25 C26 117.10(15)
C25 C26 C27 111.12(17)
C25 C26 H26A 109.4
C27 C26 H26A 109.4
C25 C26 H26B 109.4
C27 C26 H26B 109.4
H26A C26 H26B 108.0
C28 C27 C26 111.8(2)
C28 C27 H27A 109.2
C26 C27 H27A 109.2
C28 C27 H27B 109.2
C26 C27 H27B 109.2
H27A C27 H27B 107.9
C29 C28 C27 112.69(16)
C29 C28 H28A 109.1
C27 C28 H28A 109.1
C29 C28 H28B 109.1
C27 C28 H28B 109.1
H28A C28 H28B 107.8
O3 C29 C24 120.84(17)
O3 C29 C28 120.84(16)
C24 C29 C28 118.31(16)
O4 C30 C22 121.53(17)
O4 C30 C31 120.44(17)
C22 C30 C31 118.01(16)
C30 C31 C32 111.68(18)
C30 C31 H31A 109.3
C32 C31 H31A 109.3
C30 C31 H31B 109.3
C32 C31 H31B 109.3
H31A C31 H31B 107.9
C31 C32 C33 110.51(18)
C31 C32 H32A 109.5
C33 C32 H32A 109.5
C31 C32 H32B 109.5
C33 C32 H32B 109.5
H32A C32 H32B 108.1
C21 C33 C32 111.27(16)
C21 C33 H33A 109.4
C32 C33 H33A 109.4
C21 C33 H33B 109.4
C32 C33 H33B 109.4
H33A C33 H33B 108.0
C23 C34 H34A 109.5
C23 C34 H34B 109.5
H34A C34 H34B 109.5
C23 C34 H34C 109.5
H34A C34 H34C 109.5
H34B C34 H34C 109.5
C36 C35 C40 120.56(17)
C36 C35 N2 119.19(17)
C40 C35 N2 120.22(17)
C35 C36 C37 119.56(19)
C35 C36 H36 120.2
C37 C36 H36 120.2
C38 C37 C36 120.3(2)
C38 C37 H37 119.9
C36 C37 H37 119.9
C37 C38 C39 120.16(19)
C37 C38 H38 119.9
C39 C38 H38 119.9
C38 C39 C40 120.4(2)
C38 C39 H39 119.8
C40 C39 H39 119.8
C39 C40 C35 119.06(19)
C39 C40 H40 120.5
C35 C40 H40 120.5
C1 N1 C5 120.05(15)
C1 N1 C15 118.88(15)
C5 N1 C15 120.17(15)
C21 N2 C25 120.00(14)
C21 N2 C35 119.03(14)
C25 N2 C35 120.61(14)

loop_
_geom_bond_atom_site_label_1
_geom_bond_atom_site_label_2
_geom_bond_distance
C1 C2 1.351(2)
C1 N1 1.400(2)
C1 C13 1.499(3)
C2 C10 1.460(3)
C2 C3 1.508(2)
C3 C4 1.505(3)
C3 C14 1.525(3)
C3 H3 0.9800
C4 C5 1.353(3)
C4 C9 1.461(3)
C5 N1 1.402(2)
C5 C6 1.500(3)
C6 C7 1.514(3)
C6 H6A 0.9700
C6 H6B 0.9700
C7 C8 1.486(3)
C7 H7A 0.9700
C7 H7B 0.9700
C8 C9 1.494(3)
C8 H8A 0.9700
C8 H8B 0.9700
C9 O1 1.229(2)
C10 O2 1.223(2)
C10 C11 1.503(3)
C11 C12 1.504(3)
C11 H11A 0.9700
C11 H11B 0.9700
C12 C13 1.509(3)
C12 H12A 0.9700
C12 H12B 0.9700
C13 H13A 0.9700
C13 H13B 0.9700
C14 H14A 0.9600
C14 H14B 0.9600
C14 H14C 0.9600
C15 C16 1.378(3)
C15 C20 1.381(3)
C15 N1 1.452(2)
C16 C17 1.379(3)
C16 H16 0.9300
C17 C18 1.369(4)
C17 H17 0.9300
C18 C19 1.371(4)
C18 H18 0.9300
C19 C20 1.379(3)
C19 H19 0.9300
C20 H20 0.9300
C21 C22 1.348(2)
C21 N2 1.393(2)
C21 C33 1.498(3)
C22 C30 1.455(3)
C22 C23 1.505(2)
C23 C24 1.506(2)
C23 C34 1.529(3)
C23 H23 0.9800
C24 C25 1.347(2)
C24 C29 1.459(2)
C25 N2 1.397(2)
C25 C26 1.500(3)
C26 C27 1.504(3)
C26 H26A 0.9700
C26 H26B 0.9700
C27 C28 1.497(3)
C27 H27A 0.9700
C27 H27B 0.9700
C28 C29 1.496(3)
C28 H28A 0.9700
C28 H28B 0.9700
C29 O3 1.225(2)
C30 O4 1.223(2)
C30 C31 1.502(3)
C31 C32 1.504(3)
C31 H31A 0.9700
C31 H31B 0.9700
C32 C33 1.505(3)
C32 H32A 0.9700
C32 H32B 0.9700
C33 H33A 0.9700
C33 H33B 0.9700
C34 H34A 0.9600
C34 H34B 0.9600
C34 H34C 0.9600
C35 C36 1.373(3)
C35 C40 1.382(3)
C35 N2 1.444(2)
C36 C37 1.380(3)
C36 H36 0.9300
C37 C38 1.364(3)
C37 H37 0.9300
C38 C39 1.374(3)
C38 H38 0.9300
C39 C40 1.379(3)
C39 H39 0.9300
C40 H40 0.9300

loop_
_geom_torsion_atom_site_label_1
_geom_torsion_atom_site_label_2
_geom_torsion_atom_site_label_3
_geom_torsion_atom_site_label_4
_geom_torsion
N1 C1 C2 C10 169.24(15)
C13 C1 C2 C10 -9.1(3)
N1 C1 C2 C3 -7.4(3)
C13 C1 C2 C3 174.24(17)
C1 C2 C3 C4 20.1(2)
C10 C2 C3 C4 -156.63(16)
C1 C2 C3 C14 -104.3(2)
C10 C2 C3 C14 79.0(2)
C2 C3 C4 C5 -19.3(2)
C14 C3 C4 C5 104.9(2)
C2 C3 C4 C9 159.53(17)
C14 C3 C4 C9 -76.2(2)
C9 C4 C5 N1 -173.04(17)
C3 C4 C5 N1 5.8(3)
C9 C4 C5 C6 4.9(3)
C3 C4 C5 C6 -176.32(18)
C4 C5 C6 C7 23.4(3)
N1 C5 C6 C7 -158.60(19)
C5 C6 C7 C8 -50.6(3)
C6 C7 C8 C9 50.5(3)
C5 C4 C9 O1 172.4(2)
C3 C4 C9 O1 -6.5(3)
C5 C4 C9 C8 -5.8(3)
C3 C4 C9 C8 175.32(18)
C7 C8 C9 O1 159.3(2)
C7 C8 C9 C4 -22.5(3)
C1 C2 C10 O2 -174.01(17)
C3 C2 C10 O2 2.8(3)
C1 C2 C10 C11 3.2(3)
C3 C2 C10 C11 -179.97(16)
O2 C10 C11 C12 -153.11(19)
C2 C10 C11 C12 29.7(3)
C10 C11 C12 C13 -55.7(2)
C2 C1 C13 C12 -18.4(3)
N1 C1 C13 C12 163.24(17)
C11 C12 C13 C1 50.1(2)
C20 C15 C16 C17 -0.4(3)
N1 C15 C16 C17 177.0(2)
C15 C16 C17 C18 -1.1(4)
C16 C17 C18 C19 1.3(4)
C17 C18 C19 C20 -0.1(4)
C18 C19 C20 C15 -1.3(4)
C16 C15 C20 C19 1.6(3)
N1 C15 C20 C19 -175.8(2)
N2 C21 C22 C30 -171.06(16)
C33 C21 C22 C30 5.9(3)
N2 C21 C22 C23 7.8(3)
C33 C21 C22 C23 -175.21(18)
C21 C22 C23 C24 -27.4(2)
C30 C22 C23 C24 151.50(16)
C21 C22 C23 C34 95.7(2)
C30 C22 C23 C34 -85.5(2)
C22 C23 C24 C25 28.8(2)
C34 C23 C24 C25 -94.9(2)
C22 C23 C24 C29 -151.98(15)
C34 C23 C24 C29 84.35(19)
C29 C24 C25 N2 170.28(16)
C23 C24 C25 N2 -10.5(3)
C29 C24 C25 C26 -8.0(3)
C23 C24 C25 C26 171.17(18)
C24 C25 C26 C27 -20.5(3)
N2 C25 C26 C27 161.13(19)
C25 C26 C27 C28 50.0(3)
C26 C27 C28 C29 -52.3(3)
C25 C24 C29 O3 -172.33(18)
C23 C24 C29 O3 8.5(3)
C25 C24 C29 C28 6.3(3)
C23 C24 C29 C28 -172.95(16)
C27 C28 C29 O3 -157.3(2)
C27 C28 C29 C24 24.1(3)
C21 C22 C30 O4 177.29(18)
C23 C22 C30 O4 -1.6(3)
C21 C22 C30 C31 -1.2(3)
C23 C22 C30 C31 179.98(18)
O4 C30 C31 C32 151.5(2)
C22 C30 C31 C32 -30.0(3)
C30 C31 C32 C33 55.9(3)
C22 C21 C33 C32 20.8(3)
N2 C21 C33 C32 -162.06(19)
C31 C32 C33 C21 -51.0(3)
C40 C35 C36 C37 0.2(3)
N2 C35 C36 C37 -177.62(16)
C35 C36 C37 C38 0.0(3)
C36 C37 C38 C39 0.0(3)
C37 C38 C39 C40 -0.2(3)
C38 C39 C40 C35 0.3(3)
C36 C35 C40 C39 -0.3(3)
N2 C35 C40 C39 177.45(16)
C2 C1 N1 C5 -8.7(2)
C13 C1 N1 C5 169.73(17)
C2 C1 N1 C15 -177.85(16)
C13 C1 N1 C15 0.6(2)
C4 C5 N1 C1 9.5(3)
C6 C5 N1 C1 -168.49(17)
C4 C5 N1 C15 178.56(16)
C6 C5 N1 C15 0.5(2)
C16 C15 N1 C1 -101.7(2)
C20 C15 N1 C1 75.8(2)
C16 C15 N1 C5 89.2(2)
C20 C15 N1 C5 -93.4(2)
C22 C21 N2 C25 14.0(3)
C33 C21 N2 C25 -163.15(18)
C22 C21 N2 C35 -172.90(16)
C33 C21 N2 C35 9.9(3)
C24 C25 N2 C21 -12.6(3)
C26 C25 N2 C21 165.78(18)
C24 C25 N2 C35 174.43(17)
C26 C25 N2 C35 -7.2(3)
C36 C35 N2 C21 90.2(2)
C40 C35 N2 C21 -87.6(2)
C36 C35 N2 C25 -96.8(2)
C40 C35 N2 C25 85.4(2)
